data_4304951
loop_
_publ_author_name
'Eugenio Coronado'
'Jos\'e Ram\'on Galan-Mascaros'
'Pablo Gavi\~na'
'Carlos Mart\'i-Gastaldo'
'Francisco M. Romero'
'Sergio Tatay'

_publ_section_title
;
Self-Assembly of a Copper(II)-Based Metallosupramolecular Hexagon
;
_journal_name_full 'Inorganic Chemistry'
_journal_page_first 5197
_journal_page_last 5203
_journal_paper_doi 10.1021/ic8000569
_journal_volume 47
_journal_year 2008
_chemical_formula_sum 'C228 H195 Cu6 F72 N39 O15 P12'
_chemical_formula_weight 5842.11
_chemical_name_systematic
; 
 ? 
;
_space_group_IT_number 148
_symmetry_cell_setting hexagonal
_symmetry_space_group_name_Hall '-R 3'
_symmetry_space_group_name_H-M 'R -3 :H'
_atom_sites_solution_hydrogens geom
_atom_sites_solution_primary direct
_atom_sites_solution_secondary difmap
_audit_creation_method SHELXL-97
_cell_angle_alpha 90.00
_cell_angle_beta 90.00
_cell_angle_gamma 120.00
_cell_formula_units_Z 3
_cell_length_a 24.651(2)
_cell_length_b 24.651(2)
_cell_length_c 38.492(3)
_cell_measurement_temperature 180(2)
_cell_volume 20257(3)
_computing_structure_refinement 'SHELXL-97 (Sheldrick, 1997)'
_computing_structure_solution 'SIR97 (Giacovazzo et al. 1997)'
_diffrn_ambient_temperature 180(2)
_diffrn_measured_fraction_theta_full 0.773
_diffrn_measured_fraction_theta_max 0.773
_diffrn_radiation_monochromator graphite
_diffrn_radiation_source 'fine-focus sealed tube'
_diffrn_radiation_type MoK\a
_diffrn_radiation_wavelength 0.71073
_diffrn_reflns_av_R_equivalents 0.2298
_diffrn_reflns_av_sigmaI/netI 0.7049
_diffrn_reflns_limit_h_max 28
_diffrn_reflns_limit_h_min -28
_diffrn_reflns_limit_k_max 24
_diffrn_reflns_limit_k_min -23
_diffrn_reflns_limit_l_max 42
_diffrn_reflns_limit_l_min -44
_diffrn_reflns_number 11783
_diffrn_reflns_theta_full 25.06
_diffrn_reflns_theta_max 25.06
_diffrn_reflns_theta_min 3.18
_exptl_absorpt_coefficient_mu 0.647
_exptl_crystal_density_diffrn 1.437
_exptl_crystal_density_method 'not measured'
_exptl_crystal_F_000 8874
_refine_diff_density_max 0.552
_refine_diff_density_min -0.419
_refine_diff_density_rms 0.101
_refine_ls_extinction_method none
_refine_ls_goodness_of_fit_ref 0.718
_refine_ls_hydrogen_treatment mixed
_refine_ls_matrix_type full
_refine_ls_number_parameters 310
_refine_ls_number_reflns 6175
_refine_ls_number_restraints 11
_refine_ls_restrained_S_all 0.719
_refine_ls_R_factor_all 0.4187
_refine_ls_R_factor_gt 0.0979
_refine_ls_shift/su_max 0.010
_refine_ls_shift/su_mean 0.000
_refine_ls_structure_factor_coef Fsqd
_refine_ls_weighting_details 'calc w=1/[\s^2^(Fo^2^)+(0.1299P)^2^+0.0000P] where P=(Fo^2^+2Fc^2^)/3'
_refine_ls_weighting_scheme calc
_refine_ls_wR_factor_gt 0.2074
_refine_ls_wR_factor_ref 0.3050
_reflns_number_gt 1536
_reflns_number_total 6175
_reflns_threshold_expression >3sigma(I)
_cod_data_source_file ic8000569-file004.cif
_cod_data_source_block 1
_cod_original_sg_symbol_H-M 'R -3'
_cod_database_code 4304951

loop_
_symmetry_equiv_pos_as_xyz
'x, y, z'
'-y, x-y, z'
'-x+y, -x, z'
'x+2/3, y+1/3, z+1/3'
'-y+2/3, x-y+1/3, z+1/3'
'-x+y+2/3, -x+1/3, z+1/3'
'x+1/3, y+2/3, z+2/3'
'-y+1/3, x-y+2/3, z+2/3'
'-x+y+1/3, -x+2/3, z+2/3'
'-x, -y, -z'
'y, -x+y, -z'
'x-y, x, -z'
'-x+2/3, -y+1/3, -z+1/3'
'y+2/3, -x+y+1/3, -z+1/3'
'x-y+2/3, x+1/3, -z+1/3'
'-x+1/3, -y+2/3, -z+2/3'
'y+1/3, -x+y+2/3, -z+2/3'
'x-y+1/3, x+2/3, -z+2/3'

loop_
_atom_site_label
_atom_site_type_symbol
_atom_site_fract_x
_atom_site_fract_y
_atom_site_fract_z
_atom_site_U_iso_or_equiv
_atom_site_adp_type
_atom_site_occupancy
_atom_site_symmetry_multiplicity
_atom_site_calc_flag
_atom_site_refinement_flags
_atom_site_disorder_assembly
_atom_site_disorder_group
Cu1 Cu 0.25165(9) 0.32565(9) 0.05523(5) 0.0518(7) Uani 1 1 d . . .
P1 P 0.0597(3) 0.6853(3) 0.15298(17) 0.111(2) Uani 1 1 d . . .
F1 F 0.0348(6) 0.6129(7) 0.1453(3) 0.144(5) Uiso 1 1 d . . .
F2 F 0.0853(7) 0.7577(7) 0.1596(3) 0.156(5) Uiso 1 1 d . . .
F3 F 0.0945(6) 0.6793(6) 0.1867(3) 0.129(4) Uiso 1 1 d . . .
F4 F 0.1231(7) 0.7017(6) 0.1322(3) 0.145(5) Uiso 1 1 d . . .
F5 F 0.0270(6) 0.6906(6) 0.1173(3) 0.149(5) Uiso 1 1 d . . .
F6 F -0.0040(6) 0.6653(6) 0.1749(3) 0.138(4) Uiso 1 1 d . . .
P11 P 0.6667 0.3333 0.1772(4) 0.129(4) Uani 1 3 d SD . .
F111 F 0.6560(19) 0.3903(16) 0.1706(9) 0.194(8) Uiso 0.50 1 d PD . .
F112 F 0.7192(16) 0.4091(14) 0.1841(9) 0.194(8) Uiso 0.50 1 d PD . .
F113 F 0.671(2) 0.3704(14) 0.1440(8) 0.194(8) Uiso 0.50 1 d PD . .
F114 F 0.7134(13) 0.3710(16) 0.2088(8) 0.194(8) Uiso 0.50 1 d PD . .
P21 P 0.3333 0.6667 0.1667 0.36(2) Uani 1 6 d SD . .
F211 F 0.3047(16) 0.7005(15) 0.1377(8) 0.376(15) Uiso 1 1 d D . .
P31 P 0.1405(8) 0.1120(8) -0.0315(3) 0.130(6) Uani 0.50 1 d PD . .
F311 F 0.1016(11) 0.1443(11) -0.0263(6) 0.128(4) Uiso 0.50 1 d PD . .
F312 F 0.1661(11) 0.0657(11) -0.0299(6) 0.128(4) Uiso 0.50 1 d PD . .
F313 F 0.1083(12) 0.0860(11) -0.0618(6) 0.128(4) Uiso 0.50 1 d PD . .
F314 F 0.1461(11) 0.1134(11) 0.0127(6) 0.128(4) Uiso 0.50 1 d PD . .
F315 F 0.2067(12) 0.1709(12) -0.0359(6) 0.128(4) Uiso 0.50 1 d PD . .
F316 F 0.0711(12) 0.0462(12) -0.0219(6) 0.128(4) Uiso 0.50 1 d PD . .
O1 O 0.6829(6) 0.5224(5) 0.1046(3) 0.090(4) Uiso 1 1 d . . .
C34 C 0.6845(10) 0.5331(10) 0.1415(5) 0.110(7) Uiso 1 1 d . . .
H341 H 0.7266 0.5499 0.1499 0.165 Uiso 1 1 calc . . .
H342 H 0.6575 0.4943 0.1531 0.165 Uiso 1 1 calc . . .
H343 H 0.6704 0.5624 0.1461 0.165 Uiso 1 1 calc . . .
C35 C 0.3204(11) 0.5699(12) 0.0284(6) 0.134(9) Uiso 1 1 d . . .
H351 H 0.3511 0.5643 0.0162 0.201 Uiso 1 1 calc . . .
H352 H 0.3408 0.6029 0.0452 0.201 Uiso 1 1 calc . . .
H353 H 0.2976 0.5806 0.0123 0.201 Uiso 1 1 calc . . .
N3 N 0.2354(5) 0.2383(5) 0.0673(3) 0.033(3) Uiso 1 1 d . . .
C15 C 0.2668(11) 0.2100(12) 0.0562(5) 0.058(6) Uiso 1 1 d . . .
H15 H 0.257(10) 0.205(10) 0.047(5) 0.087 Uiso 1 1 d . . .
C14 C 0.2495(8) 0.1507(8) 0.0665(4) 0.067(5) Uiso 1 1 d . . .
C13 C 0.2011(7) 0.1185(7) 0.0907(3) 0.049(4) Uiso 1 1 d . . .
H13 H 0.1905 0.0788 0.0987 0.074 Uiso 1 1 calc . . .
C12 C 0.1698(8) 0.1493(8) 0.1020(4) 0.071(5) Uiso 1 1 d . . .
H12 H 0.1379 0.1302 0.1183 0.107 Uiso 1 1 calc . . .
C11 C 0.1852(7) 0.2060(8) 0.0896(4) 0.059(5) Uiso 1 1 d . . .
N2 N 0.1816(5) 0.2964(6) 0.0876(3) 0.049(3) Uiso 1 1 d . . .
C10 C 0.1548(7) 0.2422(7) 0.1006(3) 0.037(4) Uiso 1 1 d . . .
C9 C 0.1054(8) 0.2210(8) 0.1217(4) 0.075(5) Uiso 1 1 d . . .
H9 H 0.0869 0.1814 0.1317 0.113 Uiso 1 1 calc . . .
C8 C 0.0834(8) 0.2619(9) 0.1277(4) 0.078(6) Uiso 1 1 d . . .
H8 H 0.0486 0.2478 0.1420 0.117 Uiso 1 1 calc . . .
C7 C 0.1078(8) 0.3209(8) 0.1146(4) 0.062(5) Uiso 1 1 d . . .
H7 H 0.0918 0.3472 0.1194 0.093 Uiso 1 1 calc . . .
C6 C 0.1609(8) 0.3379(8) 0.0924(4) 0.065(5) Uiso 1 1 d . . .
N1 N 0.2472(6) 0.4059(6) 0.0587(3) 0.064(4) Uiso 1 1 d . . .
C5 C 0.1963(8) 0.3981(8) 0.0765(4) 0.065(5) Uiso 1 1 d . . .
C4 C 0.1881(8) 0.4502(9) 0.0789(4) 0.077(5) Uiso 1 1 d . . .
H4 H 0.1543 0.4462 0.0917 0.115 Uiso 1 1 calc . . .
C3 C 0.2275(10) 0.5073(10) 0.0633(5) 0.099(7) Uiso 1 1 d . . .
H3 H 0.2195 0.5403 0.0648 0.149 Uiso 1 1 calc . . .
C2 C 0.2784(9) 0.5137(9) 0.0457(4) 0.077(6) Uiso 1 1 d . . .
C1 C 0.2871(8) 0.4621(9) 0.0419(4) 0.080(6) Uiso 1 1 d . . .
H1 H 0.3196 0.4654 0.0282 0.120 Uiso 1 1 calc . . .
C16 C 0.1640(7) 0.2813(7) -0.0514(4) 0.050(4) Uiso 1 1 d . . .
C17 C 0.2180(8) 0.3032(8) -0.0716(4) 0.068(5) Uiso 1 1 d . . .
H17 H 0.2141 0.2998 -0.0956 0.103 Uiso 1 1 calc . . .
C18 C 0.2754(7) 0.3290(7) -0.0575(4) 0.048(4) Uiso 1 1 d . . .
C19 C 0.2801(7) 0.3345(7) -0.0200(4) 0.058(5) Uiso 1 1 d . . .
N4 N 0.2275(5) 0.3128(5) -0.0004(3) 0.044(3) Uiso 1 1 d . . .
C20 C 0.1718(7) 0.2886(7) -0.0163(4) 0.051(4) Uiso 1 1 d . . .
H20 H 0.1364 0.2761 -0.0026 0.076 Uiso 1 1 calc . . .
C21 C 0.3317(8) 0.3499(8) -0.0742(4) 0.066(5) Uiso 1 1 d . . .
H21 H 0.3297 0.3426 -0.0980 0.099 Uiso 1 1 calc . . .
C22 C 0.3884(7) 0.3793(7) -0.0603(4) 0.052(4) Uiso 1 1 d . . .
H22 H 0.4243 0.3969 -0.0740 0.078 Uiso 1 1 calc . . .
C23 C 0.3918(7) 0.3825(7) -0.0214(4) 0.046(4) Uiso 1 1 d . . .
C24 C 0.3391(6) 0.3604(6) -0.0030(3) 0.038(4) Uiso 1 1 d . . .
N5 N 0.3386(5) 0.3613(5) 0.0335(3) 0.036(3) Uiso 1 1 d . . .
C27 C 0.3936(7) 0.3896(7) 0.0480(3) 0.047(4) Uiso 1 1 d . . .
H27 H 0.3944 0.3917 0.0721 0.070 Uiso 1 1 calc . . .
C26 C 0.4490(7) 0.4159(6) 0.0320(4) 0.043(4) Uiso 1 1 d . . .
C25 C 0.4507(7) 0.4117(7) -0.0025(4) 0.056(5) Uiso 1 1 d . . .
H25 H 0.4887 0.4270 -0.0142 0.084 Uiso 1 1 calc . . .
C28 C 0.5094(8) 0.4407(7) 0.0532(4) 0.062(5) Uiso 1 1 d . . .
C29 C 0.5134(8) 0.4558(8) 0.0872(4) 0.069(5) Uiso 1 1 d . . .
H29 H 0.4769 0.4485 0.0983 0.103 Uiso 1 1 calc . . .
C30 C 0.5675(8) 0.4812(7) 0.1064(4) 0.064(5) Uiso 1 1 d . . .
H30 H 0.5675 0.4899 0.1299 0.097 Uiso 1 1 calc . . .
C31 C 0.6219(8) 0.4935(8) 0.0896(4) 0.069(5) Uiso 1 1 d . . .
C32 C 0.6213(8) 0.4829(7) 0.0558(4) 0.065(5) Uiso 1 1 d . . .
H32 H 0.6595 0.4947 0.0451 0.097 Uiso 1 1 calc . . .
C33 C 0.5668(9) 0.4550(8) 0.0348(4) 0.077(5) Uiso 1 1 d . . .
H33 H 0.5675 0.4465 0.0113 0.115 Uiso 1 1 calc . . .
N101 N 0.2172(7) 0.4471(7) 0.2636(4) 0.095(5) Uiso 1 1 d . . .
C101 C 0.2228(9) 0.4591(9) 0.2348(6) 0.090(6) Uiso 1 1 d . . .
C102 C 0.2331(13) 0.4777(13) 0.1956(7) 0.191(12) Uiso 1 1 d . . .
H101 H 0.2607 0.5221 0.1935 0.287 Uiso 1 1 calc R . .
H102 H 0.1935 0.4665 0.1850 0.287 Uiso 1 1 calc R . .
H103 H 0.2513 0.4561 0.1841 0.287 Uiso 1 1 calc R . .
N111 N 0.2351(16) 0.5453(17) -0.0860(8) 0.118(12) Uiso 0.50 1 d P . .
C111 C 0.206(2) 0.491(3) -0.0574(13) 0.135(18) Uiso 0.50 1 d P . .
C112 C 0.1774(18) 0.4448(18) -0.0414(9) 0.115(15) Uiso 0.50 1 d P . .
H111 H 0.2034 0.4435 -0.0233 0.172 Uiso 1 1 calc R . .
H112 H 0.1645 0.4096 -0.0566 0.172 Uiso 1 1 calc R . .
H113 H 0.1411 0.4434 -0.0314 0.172 Uiso 1 1 calc R . .
O101 O 0.291(3) 0.052(3) 0.2032(16) 0.20(3) Uiso 0.33 1 d P A 1
O102 O 0.2337(16) 0.0633(16) 0.1679(8) 0.079(10) Uiso 0.33 1 d P B 2
O103 O 0.301(3) 0.625(3) -0.0611(14) 0.07(2) Uiso 0.17 1 d P . 3
O104 O 0.366(3) 0.231(3) 0.1673(19) 0.08(2) Uiso 0.17 1 d P C 4
O105 O 0.381(3) 0.229(3) 0.1109(14) 0.056(17) Uiso 0.17 1 d P D 5
O106 O 0.3815(13) 0.2551(15) 0.1427(8) 0.037(8) Uiso 0.33 1 d P E 6

loop_
_atom_site_aniso_label
_atom_site_aniso_U_11
_atom_site_aniso_U_22
_atom_site_aniso_U_33
_atom_site_aniso_U_23
_atom_site_aniso_U_13
_atom_site_aniso_U_12
Cu1 0.0497(14) 0.0563(15) 0.0537(11) -0.0072(11) -0.0009(11) 0.0296(13)
P1 0.137(6) 0.076(5) 0.113(5) -0.002(4) -0.004(5) 0.048(4)
P11 0.130(7) 0.130(7) 0.129(11) 0.000 0.000 0.065(4)
P21 0.32(3) 0.32(3) 0.42(7) 0.000 0.000 0.162(17)
P31 0.200(17) 0.202(17) 0.095(10) -0.046(10) -0.065(10) 0.180(16)

loop_
_atom_type_symbol
_atom_type_description
_atom_type_scat_dispersion_real
_atom_type_scat_dispersion_imag
_atom_type_scat_source
C C 0.0033 0.0016 'International Tables Vol C Tables 4.2.6.8 and 6.1.1.4'
H H 0.0000 0.0000 'International Tables Vol C Tables 4.2.6.8 and 6.1.1.4'
N N 0.0061 0.0033 'International Tables Vol C Tables 4.2.6.8 and 6.1.1.4'
O O 0.0106 0.0060 'International Tables Vol C Tables 4.2.6.8 and 6.1.1.4'
Cu Cu 0.3201 1.2651 'International Tables Vol C Tables 4.2.6.8 and 6.1.1.4'
P P 0.1023 0.0942 'International Tables Vol C Tables 4.2.6.8 and 6.1.1.4'
F F 0.0171 0.0103 'International Tables Vol C Tables 4.2.6.8 and 6.1.1.4'

loop_
_geom_angle_atom_site_label_1
_geom_angle_atom_site_label_2
_geom_angle_atom_site_label_3
_geom_angle
_geom_angle_site_symmetry_1
_geom_angle_site_symmetry_3
_geom_angle_publ_flag
N2 Cu1 N1 81.4(5) . . ?
N2 Cu1 N3 78.1(5) . . ?
N1 Cu1 N3 158.9(5) . . ?
N2 Cu1 N5 164.5(4) . . ?
N1 Cu1 N5 99.4(5) . . ?
N3 Cu1 N5 99.1(4) . . ?
N2 Cu1 N4 116.3(4) . . ?
N1 Cu1 N4 93.5(5) . . ?
N3 Cu1 N4 100.0(4) . . ?
N5 Cu1 N4 79.3(4) . . ?
F2 P1 F1 178.4(9) . . ?
F2 P1 F3 92.6(8) . . ?
F1 P1 F3 88.3(7) . . ?
F2 P1 F4 90.4(8) . . ?
F1 P1 F4 88.3(7) . . ?
F3 P1 F4 85.9(7) . . ?
F2 P1 F5 88.8(8) . . ?
F1 P1 F5 90.3(7) . . ?
F3 P1 F5 176.7(8) . . ?
F4 P1 F5 91.0(7) . . ?
F2 P1 F6 92.2(8) . . ?
F1 P1 F6 89.1(7) . . ?
F3 P1 F6 91.9(7) . . ?
F4 P1 F6 176.6(8) . . ?
F5 P1 F6 91.1(8) . . ?
F113 P11 F113 58.2(18) . 3_665 ?
F113 P11 F113 58.2(18) . 2_655 ?
F113 P11 F113 58.2(18) 3_665 2_655 ?
F113 P11 F111 91(3) . 3_665 ?
F113 P11 F111 47.9(14) 3_665 3_665 ?
F113 P11 F111 105(2) 2_655 3_665 ?
F113 P11 F111 47.9(14) . . ?
F113 P11 F111 105(2) 3_665 . ?
F113 P11 F111 91(3) 2_655 . ?
F111 P11 F111 117.5(8) 3_665 . ?
F113 P11 F111 105(2) . 2_655 ?
F113 P11 F111 91(3) 3_665 2_655 ?
F113 P11 F111 47.9(14) 2_655 2_655 ?
F111 P11 F111 117.4(8) 3_665 2_655 ?
F111 P11 F111 117.4(8) . 2_655 ?
F113 P11 F114 172.5(17) . 3_665 ?
F113 P11 F114 117.8(18) 3_665 3_665 ?
F113 P11 F114 114.5(17) 2_655 3_665 ?
F111 P11 F114 90(2) 3_665 3_665 ?
F111 P11 F114 137(2) . 3_665 ?
F111 P11 F114 68.4(16) 2_655 3_665 ?
F113 P11 F114 117.8(18) . . ?
F113 P11 F114 114.5(17) 3_665 . ?
F113 P11 F114 172.5(17) 2_655 . ?
F111 P11 F114 68.5(16) 3_665 . ?
F111 P11 F114 90(2) . . ?
F111 P11 F114 137(2) 2_655 . ?
F114 P11 F114 69.3(18) 3_665 . ?
F113 P11 F114 114.5(17) . 2_655 ?
F113 P11 F114 172.5(17) 3_665 2_655 ?
F113 P11 F114 117.8(18) 2_655 2_655 ?
F111 P11 F114 137(2) 3_665 2_655 ?
F111 P11 F114 68.4(16) . 2_655 ?
F111 P11 F114 90(2) 2_655 2_655 ?
F114 P11 F114 69.3(18) 3_665 2_655 ?
F114 P11 F114 69.3(18) . 2_655 ?
F113 P11 F112 71.8(18) . . ?
F113 P11 F112 94(2) 3_665 . ?
F113 P11 F112 129.8(19) 2_655 . ?
F111 P11 F112 71.1(14) 3_665 . ?
F111 P11 F112 54.0(14) . . ?
F111 P11 F112 171.1(14) 2_655 . ?
F114 P11 F112 115.4(19) 3_665 . ?
F114 P11 F112 46.2(13) . . ?
F114 P11 F112 84(2) 2_655 . ?
F113 P11 F112 129.8(19) . 3_665 ?
F113 P11 F112 71.8(18) 3_665 3_665 ?
F113 P11 F112 94(2) 2_655 3_665 ?
F111 P11 F112 54.0(14) 3_665 3_665 ?
F111 P11 F112 171.1(14) . 3_665 ?
F111 P11 F112 71.1(14) 2_655 3_665 ?
F114 P11 F112 46.2(13) 3_665 3_665 ?
F114 P11 F112 84(2) . 3_665 ?
F114 P11 F112 115.5(19) 2_655 3_665 ?
F112 P11 F112 117.5(7) . 3_665 ?
F113 P11 F112 94(2) . 2_655 ?
F113 P11 F112 129.8(19) 3_665 2_655 ?
F113 P11 F112 71.8(18) 2_655 2_655 ?
F111 P11 F112 171.1(14) 3_665 2_655 ?
F111 P11 F112 71.1(14) . 2_655 ?
F111 P11 F112 54.0(14) 2_655 2_655 ?
F114 P11 F112 84(2) 3_665 2_655 ?
F114 P11 F112 115.5(19) . 2_655 ?
F114 P11 F112 46.2(14) 2_655 2_655 ?
F112 P11 F112 117.5(7) . 2_655 ?
F112 P11 F112 117.5(7) 3_665 2_655 ?
F113 F111 F112 87(3) . . ?
F113 F111 P11 64.8(19) . . ?
F112 F111 P11 66.7(17) . . ?
F114 F112 F111 108(3) . . ?
F114 F112 P11 64.2(19) . . ?
F111 F112 P11 59.3(16) . . ?
F111 F113 F113 126(2) . 3_665 ?
F111 F113 F113 107(4) . 2_655 ?
F113 F113 F113 59.998(7) 3_665 2_655 ?
F111 F113 P11 67.3(19) . . ?
F113 F113 P11 60.9(9) 3_665 . ?
F113 F113 P11 60.9(9) 2_655 . ?
F112 F114 P11 69.6(19) . . ?
F211 P21 F211 179.995(8) 13_565 . ?
F211 P21 F211 83.2(16) 13_565 14_455 ?
F211 P21 F211 96.7(16) . 14_455 ?
F211 P21 F211 96.8(16) 13_565 3_565 ?
F211 P21 F211 83.2(16) . 3_565 ?
F211 P21 F211 96.8(16) 14_455 3_565 ?
F211 P21 F211 83.2(16) 13_565 15 ?
F211 P21 F211 96.7(16) . 15 ?
F211 P21 F211 83.2(16) 14_455 15 ?
F211 P21 F211 179.995(6) 3_565 15 ?
F211 P21 F211 96.8(16) 13_565 2_665 ?
F211 P21 F211 83.2(16) . 2_665 ?
F211 P21 F211 179.996(6) 14_455 2_665 ?
F211 P21 F211 83.2(16) 3_565 2_665 ?
F211 P21 F211 96.8(16) 15 2_665 ?
F313 P31 F311 89.2(14) . . ?
F313 P31 F312 92.5(15) . . ?
F311 P31 F312 164.1(19) . . ?
F313 P31 F315 115.7(17) . . ?
F311 P31 F315 99.5(16) . . ?
F312 P31 F315 93.9(15) . . ?
F313 P31 F316 70.7(14) . . ?
F311 P31 F316 82.9(15) . . ?
F312 P31 F316 82.9(14) . . ?
F315 P31 F316 173.0(15) . . ?
F313 P31 F314 151.3(19) . . ?
F311 P31 F314 85.6(14) . . ?
F312 P31 F314 85.3(13) . . ?
F315 P31 F314 93.0(13) . . ?
F316 P31 F314 80.6(13) . . ?
C31 O1 C34 114.5(14) . . ?
O1 C34 H341 109.5 . . ?
O1 C34 H342 109.5 . . ?
H341 C34 H342 109.5 . . ?
O1 C34 H343 109.5 . . ?
H341 C34 H343 109.5 . . ?
H342 C34 H343 109.5 . . ?
C2 C35 H351 109.5 . . ?
C2 C35 H352 109.5 . . ?
H351 C35 H352 109.5 . . ?
C2 C35 H353 109.5 . . ?
H351 C35 H353 109.5 . . ?
H352 C35 H353 109.5 . . ?
C15 N3 C11 118.6(15) . . ?
C15 N3 Cu1 128.0(13) . . ?
C11 N3 Cu1 113.4(10) . . ?
C15 N3 H15 16(8) . . ?
C11 N3 H15 119(9) . . ?
Cu1 N3 H15 124(8) . . ?
N3 C15 C14 121(2) . . ?
N3 C15 H15 91(10) . . ?
C14 C15 H15 94(10) . . ?
C15 C14 C13 121.4(17) . . ?
C15 C14 C16 120.3(17) . 11 ?
C13 C14 C16 118.3(15) . 11 ?
C15 C14 H15 16(8) . . ?
C13 C14 H15 122(8) . . ?
C16 C14 H15 116(8) 11 . ?
C12 C13 C14 116.4(15) . . ?
C12 C13 H13 121.8 . . ?
C14 C13 H13 121.8 . . ?
C11 C12 C13 120.7(16) . . ?
C11 C12 H12 119.6 . . ?
C13 C12 H12 119.6 . . ?
C12 C11 N3 121.8(15) . . ?
C12 C11 C10 124.0(15) . . ?
N3 C11 C10 114.0(14) . . ?
C10 N2 C6 123.2(13) . . ?
C10 N2 Cu1 122.8(11) . . ?
C6 N2 Cu1 113.7(10) . . ?
N2 C10 C9 123.2(15) . . ?
N2 C10 C11 111.7(13) . . ?
C9 C10 C11 125.1(15) . . ?
C10 C9 C8 115.5(16) . . ?
C10 C9 H9 122.3 . . ?
C8 C9 H9 122.3 . . ?
C7 C8 C9 126.4(17) . . ?
C7 C8 H8 116.8 . . ?
C9 C8 H8 116.8 . . ?
C8 C7 C6 112.5(15) . . ?
C8 C7 H7 123.8 . . ?
C6 C7 H7 123.8 . . ?
N2 C6 C5 117.2(15) . . ?
N2 C6 C7 119.2(15) . . ?
C5 C6 C7 123.5(16) . . ?
C5 N1 C1 121.1(14) . . ?
C5 N1 Cu1 113.0(11) . . ?
C1 N1 Cu1 125.6(11) . . ?
N1 C5 C4 116.9(16) . . ?
N1 C5 C6 113.9(16) . . ?
C4 C5 C6 129.0(17) . . ?
C3 C4 C5 123.7(18) . . ?
C3 C4 H4 118.2 . . ?
C5 C4 H4 118.2 . . ?
C2 C3 C4 118.0(19) . . ?
C2 C3 H3 121.0 . . ?
C4 C3 H3 121.0 . . ?
C3 C2 C1 119.8(19) . . ?
C3 C2 C35 122(2) . . ?
C1 C2 C35 118.2(19) . . ?
N1 C1 C2 120.3(16) . . ?
N1 C1 H1 119.9 . . ?
C2 C1 H1 119.9 . . ?
C20 C16 C17 117.0(15) . . ?
C20 C16 C14 119.7(14) . 12 ?
C17 C16 C14 123.3(14) . 12 ?
C18 C17 C16 122.4(15) . . ?
C18 C17 H17 118.8 . . ?
C16 C17 H17 118.8 . . ?
C17 C18 C21 128.1(16) . . ?
C17 C18 C19 117.5(14) . . ?
C21 C18 C19 114.4(14) . . ?
N4 C19 C24 118.7(14) . . ?
N4 C19 C18 120.2(14) . . ?
C24 C19 C18 121.1(14) . . ?
C20 N4 C19 118.8(12) . . ?
C20 N4 Cu1 130.7(9) . . ?
C19 N4 Cu1 110.4(9) . . ?
N4 C20 C16 124.0(14) . . ?
N4 C20 H20 118.0 . . ?
C16 C20 H20 118.0 . . ?
C22 C21 C18 127.5(16) . . ?
C22 C21 H21 116.3 . . ?
C18 C21 H21 116.2 . . ?
C21 C22 C23 116.6(14) . . ?
C21 C22 H22 121.7 . . ?
C23 C22 H22 121.7 . . ?
C24 C23 C25 117.7(13) . . ?
C24 C23 C22 119.5(13) . . ?
C25 C23 C22 122.8(13) . . ?
C23 C24 N5 122.6(13) . . ?
C23 C24 C19 120.5(14) . . ?
N5 C24 C19 116.9(13) . . ?
C27 N5 C24 115.0(11) . . ?
C27 N5 Cu1 130.0(10) . . ?
C24 N5 Cu1 114.7(8) . . ?
N5 C27 C26 127.0(13) . . ?
N5 C27 H27 116.5 . . ?
C26 C27 H27 116.5 . . ?
C25 C26 C27 119.1(14) . . ?
C25 C26 C28 119.9(14) . . ?
C27 C26 C28 120.1(13) . . ?
C26 C25 C23 118.3(14) . . ?
C26 C25 H25 120.9 . . ?
C23 C25 H25 120.9 . . ?
C29 C28 C33 118.4(16) . . ?
C29 C28 C26 123.3(15) . . ?
C33 C28 C26 117.9(14) . . ?
C30 C29 C28 124.6(16) . . ?
C30 C29 H29 117.7 . . ?
C28 C29 H29 117.7 . . ?
C29 C30 C31 117.5(15) . . ?
C29 C30 H30 121.2 . . ?
C31 C30 H30 121.2 . . ?
C32 C31 C30 120.3(17) . . ?
C32 C31 O1 113.5(16) . . ?
C30 C31 O1 126.0(16) . . ?
C31 C32 C33 124.7(16) . . ?
C31 C32 H32 117.7 . . ?
C33 C32 H32 117.7 . . ?
C32 C33 C28 114.2(15) . . ?
C32 C33 H33 122.9 . . ?
C28 C33 H33 122.9 . . ?
N101 C101 C102 178(3) . . ?
C101 C102 H101 109.5 . . ?
C101 C102 H102 109.5 . . ?
H101 C102 H102 109.5 . . ?
C101 C102 H103 109.5 . . ?
H101 C102 H103 109.5 . . ?
H102 C102 H103 109.5 . . ?
C112 C111 N111 167(5) . . ?
C111 C112 H111 109.5 . . ?
C111 C112 H112 109.5 . . ?
H111 C112 H112 109.5 . . ?
C111 C112 H113 109.5 . . ?
H111 C112 H113 109.5 . . ?
H112 C112 H113 109.5 . . ?
O103 O103 O103 60.000(12) 3_565 2_665 ?

loop_
_geom_bond_atom_site_label_1
_geom_bond_atom_site_label_2
_geom_bond_distance
_geom_bond_site_symmetry_2
_geom_bond_publ_flag
Cu1 N2 1.953(11) . ?
Cu1 N1 2.038(13) . ?
Cu1 N3 2.036(10) . ?
Cu1 N5 2.046(10) . ?
Cu1 N4 2.201(11) . ?
P1 F2 1.588(15) . ?
P1 F1 1.598(14) . ?
P1 F3 1.602(12) . ?
P1 F4 1.617(14) . ?
P1 F5 1.630(13) . ?
P1 F6 1.628(14) . ?
P11 F113 1.54(3) . ?
P11 F113 1.54(3) 3_665 ?
P11 F113 1.54(3) 2_655 ?
P11 F111 1.57(3) 3_665 ?
P11 F111 1.57(3) . ?
P11 F111 1.57(3) 2_655 ?
P11 F114 1.61(3) 3_665 ?
P11 F114 1.61(3) . ?
P11 F114 1.61(3) 2_655 ?
P11 F112 1.68(3) . ?
P11 F112 1.68(3) 3_665 ?
P11 F112 1.68(3) 2_655 ?
F111 F113 1.26(4) . ?
F111 F112 1.48(4) . ?
F112 F114 1.29(4) . ?
F113 F113 1.50(5) 3_665 ?
F113 F113 1.50(5) 2_655 ?
P21 F211 1.74(2) 13_565 ?
P21 F211 1.74(2) . ?
P21 F211 1.74(2) 14_455 ?
P21 F211 1.74(2) 3_565 ?
P21 F211 1.74(2) 15 ?
P21 F211 1.74(2) 2_665 ?
P31 F313 1.38(2) . ?
P31 F311 1.54(2) . ?
P31 F312 1.56(2) . ?
P31 F315 1.56(2) . ?
P31 F316 1.71(2) . ?
P31 F314 1.70(2) . ?
O1 C31 1.426(18) . ?
O1 C34 1.44(2) . ?
C34 H341 0.9600 . ?
C34 H342 0.9600 . ?
C34 H343 0.9600 . ?
C35 C2 1.41(2) . ?
C35 H351 0.9600 . ?
C35 H352 0.9600 . ?
C35 H353 0.9600 . ?
N3 C15 1.34(3) . ?
N3 C11 1.384(16) . ?
N3 H15 1.4(2) . ?
C15 C14 1.36(3) . ?
C15 H15 0.4(2) . ?
C14 C13 1.403(18) . ?
C14 C16 1.51(2) 11 ?
C14 H15 1.4(2) . ?
C13 C12 1.395(19) . ?
C13 H13 0.9300 . ?
C12 C11 1.341(19) . ?
C12 H12 0.9300 . ?
C11 C10 1.486(18) . ?
N2 C10 1.260(15) . ?
N2 C6 1.365(18) . ?
C10 C9 1.334(18) . ?
C9 C8 1.38(2) . ?
C9 H9 0.9300 . ?
C8 C7 1.36(2) . ?
C8 H8 0.9300 . ?
C7 C6 1.439(19) . ?
C7 H7 0.9300 . ?
C6 C5 1.43(2) . ?
N1 C5 1.356(17) . ?
N1 C1 1.394(19) . ?
C5 C4 1.40(2) . ?
C4 C3 1.38(2) . ?
C4 H4 0.9300 . ?
C3 C2 1.37(2) . ?
C3 H3 0.9300 . ?
C2 C1 1.40(2) . ?
C1 H1 0.9300 . ?
C16 C20 1.363(16) . ?
C16 C17 1.397(19) . ?
C16 C14 1.51(2) 12 ?
C17 C18 1.340(18) . ?
C17 H17 0.9300 . ?
C18 C21 1.375(19) . ?
C18 C19 1.449(18) . ?
C19 N4 1.358(16) . ?
C19 C24 1.423(18) . ?
N4 C20 1.342(16) . ?
C20 H20 0.9300 . ?
C21 C22 1.324(19) . ?
C21 H21 0.9300 . ?
C22 C23 1.500(18) . ?
C22 H22 0.9300 . ?
C23 C24 1.335(17) . ?
C23 C25 1.453(18) . ?
C24 N5 1.405(14) . ?
N5 C27 1.300(15) . ?
C27 C26 1.333(17) . ?
C27 H27 0.9300 . ?
C26 C25 1.334(17) . ?
C26 C28 1.534(19) . ?
C25 H25 0.9300 . ?
C28 C29 1.349(19) . ?
C28 C33 1.46(2) . ?
C29 C30 1.373(19) . ?
C29 H29 0.9300 . ?
C30 C31 1.38(2) . ?
C30 H30 0.9300 . ?
C31 C32 1.326(18) . ?
C32 C33 1.42(2) . ?
C32 H32 0.9300 . ?
C33 H33 0.9300 . ?
N101 C101 1.14(2) . ?
C101 C102 1.56(3) . ?
C102 H101 0.9600 . ?
C102 H102 0.9600 . ?
C102 H103 0.9600 . ?
N111 C111 1.59(5) . ?
C111 C112 1.18(5) . ?
C112 H111 0.9600 . ?
C112 H112 0.9600 . ?
C112 H113 0.9600 . ?
O103 O103 1.63(10) 3_565 ?
O103 O103 1.63(10) 2_665 ?
